data_2013614
loop_
_publ_author_name
'Bernhardt, Paul V.'
'Caldwell, Lorraine M.'
'Lovejoy, David B.'
'Richardson, Des R.'

_publ_section_title
;
 Four cytotoxic N4-substituted thiosemicarbazones derived from
 2-hydroxynaphthalene-1-carboxaldehyde
;
_journal_issue 11
_journal_name_full 'Acta Crystallographica Section C'
_journal_page_first o629
_journal_page_last o633
_journal_paper_doi 10.1107/S0108270103021401
_journal_volume 59
_journal_year 2003
_chemical_formula_iupac 'C18 H15 N3 O S'
_chemical_formula_moiety 'C18 H15 N3 O S'
_chemical_formula_structural 'C18 H15 N3 O S'
_chemical_formula_sum 'C18 H15 N3 O S'
_chemical_formula_weight 321.39
_chemical_name_systematic
;
1-[(4-phenylthiosemicarbazono)methyl]-2-naphthol
;
_space_group_IT_number 15
_symmetry_cell_setting monoclinic
_symmetry_space_group_name_Hall '-C 2yc'
_symmetry_space_group_name_H-M 'C 1 2/c 1'
_atom_sites_solution_hydrogens geom
_atom_sites_solution_primary direct
_atom_sites_solution_secondary difmap
_audit_conform_dict_name cif_core.dic
_audit_conform_dict_version 2.1
_audit_creation_method 'WinGX routine CIF_UPDATE'
_cell_angle_alpha 90
_cell_angle_beta 95.480(10)
_cell_angle_gamma 90
_cell_formula_units_Z 8
_cell_length_a 19.243(4)
_cell_length_b 6.7948(6)
_cell_length_c 24.471(6)
_cell_measurement_reflns_used 25
_cell_measurement_temperature 296(2)
_cell_measurement_theta_max 14.34
_cell_measurement_theta_min 9.65
_cell_volume 3185.0(11)
_computing_cell_refinement 'CAD-4 EXPRESS'
_computing_data_collection 'CAD-4 EXPRESS (Enraf Nonius, 1994)'
_computing_data_reduction 'XCAD4 (Harms & Wocadlo, 1995)'
_computing_molecular_graphics 'ORTEP-3 for Windows (Farrugia, 1997) and PLUTON (Spek, 1990)'
_computing_publication_material 'WinGX (Farrugia, 1999)'
_computing_structure_refinement 'SHELXL97 (Sheldrick, 1997)'
_computing_structure_solution 'SHELXS86 (Sheldrick, 1985)'
_diffrn_ambient_temperature 296(2)
_diffrn_measured_fraction_theta_full 0.981
_diffrn_measured_fraction_theta_max 0.981
_diffrn_measurement_device '\k-geometry diffractometer'
_diffrn_measurement_device_type 'Enraf-Nonius TurboCAD-4'
_diffrn_measurement_method 'non-profiled \w/2\q'
_diffrn_radiation_monochromator graphite
_diffrn_radiation_type MoK\a
_diffrn_radiation_wavelength 0.71073
_diffrn_reflns_av_R_equivalents 0.014
_diffrn_reflns_limit_h_max 22
_diffrn_reflns_limit_h_min 0
_diffrn_reflns_limit_k_max 8
_diffrn_reflns_limit_k_min 0
_diffrn_reflns_limit_l_max 28
_diffrn_reflns_limit_l_min -29
_diffrn_reflns_number 2834
_diffrn_reflns_theta_full 25.0
_diffrn_reflns_theta_max 25.0
_diffrn_reflns_theta_min 1.67
_diffrn_standards_decay_% -5
_diffrn_standards_interval_time 120
_diffrn_standards_number 3
_exptl_absorpt_coefficient_mu 0.211
_exptl_absorpt_correction_T_max 0.936
_exptl_absorpt_correction_T_min 0.911
_exptl_absorpt_correction_type '\y scan'
_exptl_absorpt_process_details '(North et al., 1968)'
_exptl_crystal_colour yellow
_exptl_crystal_density_diffrn 1.34
_exptl_crystal_density_meas ?
_exptl_crystal_density_method 'not measured'
_exptl_crystal_description prism
_exptl_crystal_F_000 1344
_exptl_crystal_size_max 0.5
_exptl_crystal_size_mid 0.4
_exptl_crystal_size_min 0.3
_refine_diff_density_max 0.16
_refine_diff_density_min -0.25
_refine_ls_extinction_method none
_refine_ls_goodness_of_fit_ref 0.999
_refine_ls_hydrogen_treatment mixed
_refine_ls_matrix_type full
_refine_ls_number_parameters 220
_refine_ls_number_reflns 2747
_refine_ls_number_restraints 0
_refine_ls_restrained_S_all 0.999
_refine_ls_R_factor_all 0.108
_refine_ls_R_factor_gt 0.040
_refine_ls_shift/su_max 0.000
_refine_ls_shift/su_mean 0.000
_refine_ls_structure_factor_coef Fsqd
_refine_ls_weighting_details 'w = 1/[\s^2^(Fo^2^)+(0.0576P)^2^+0.9608P] where P=(Fo^2^+2Fc^2^)/3'
_refine_ls_weighting_scheme calc
_refine_ls_wR_factor_gt 0.099
_refine_ls_wR_factor_ref 0.126
_reflns_number_gt 1425
_reflns_number_total 2747
_reflns_threshold_expression I>2\s(I)
_cod_data_source_file gg1180.cif
_cod_data_source_block V
_cod_depositor_comments
;
The following automatic conversions were performed:

'_exptl_crystal_density_meas' value 'not measured' was changed to '?'
- the value is perceived as not measured.

Automatic conversion script
Id: cif_fix_values 3008 2015-01-20 13:52:24Z robertas 
;
_cod_original_sg_symbol_H-M 'C 2/c'
_cod_database_code 2013614
_cod_database_fobs_code 2013614

loop_
_symmetry_equiv_pos_as_xyz
'x, y, z'
'-x, y, -z+1/2'
'x+1/2, y+1/2, z'
'-x+1/2, y+1/2, -z+1/2'
'-x, -y, -z'
'x, -y, z-1/2'
'-x+1/2, -y+1/2, -z'
'x+1/2, -y+1/2, z-1/2'

loop_
_atom_site_label
_atom_site_fract_x
_atom_site_fract_y
_atom_site_fract_z
_atom_site_U_iso_or_equiv
_atom_site_adp_type
_atom_site_calc_flag
_atom_site_refinement_flags
_atom_site_occupancy
_atom_site_disorder_assembly
_atom_site_disorder_group
_atom_site_type_symbol
C1 0.48619(11) 0.2486(4) 0.01483(9) 0.0419(6) Uani d . 1 . . C
C2 0.43538(13) 0.2363(4) -0.02902(10) 0.0501(6) Uani d . 1 . . C
C3 0.36460(13) 0.2115(4) -0.02146(11) 0.0619(8) Uani d . 1 . . C
H3 0.3314 0.2053 -0.0517 0.074 Uiso calc R 1 . . H
C4 0.34470(13) 0.1965(4) 0.03009(12) 0.0626(8) Uani d . 1 . . C
H4 0.2979 0.1757 0.0347 0.075 Uiso calc R 1 . . H
C5 0.39304(13) 0.2115(4) 0.07659(10) 0.0505(7) Uani d . 1 . . C
C6 0.37140(15) 0.1996(4) 0.13032(12) 0.0639(8) Uani d . 1 . . C
H6 0.3246 0.1771 0.1348 0.077 Uiso calc R 1 . . H
C7 0.41766(18) 0.2204(5) 0.17500(12) 0.0751(10) Uani d . 1 . . C
H7 0.4026 0.2137 0.21 0.09 Uiso calc R 1 . . H
C8 0.48783(17) 0.2518(5) 0.16862(11) 0.0763(9) Uani d . 1 . . C
H8 0.5194 0.2668 0.1996 0.092 Uiso calc R 1 . . H
C9 0.51119(15) 0.2611(4) 0.11772(10) 0.0626(8) Uani d . 1 . . C
H9 0.5584 0.2815 0.1146 0.075 Uiso calc R 1 . . H
C10 0.46500(12) 0.2402(4) 0.06970(9) 0.0469(6) Uani d . 1 . . C
C11 0.55942(12) 0.2633(4) 0.00645(9) 0.0461(6) Uani d . 1 . . C
H11 0.592 0.2639 0.037 0.055 Uiso calc R 1 . . H
C12 0.68278(12) 0.2865(4) -0.09027(10) 0.0502(7) Uani d . 1 . . C
C13 0.65146(13) 0.3281(4) -0.19175(10) 0.0520(7) Uani d . 1 . . C
C14 0.70859(15) 0.4233(5) -0.20872(11) 0.0662(8) Uani d . 1 . . C
H14 0.7426 0.4755 -0.1832 0.079 Uiso calc R 1 . . H
C15 0.71459(18) 0.4402(5) -0.26474(13) 0.0759(9) Uani d . 1 . . C
H15 0.7533 0.5032 -0.2767 0.091 Uiso calc R 1 . . H
C17 0.60859(17) 0.2716(5) -0.28513(12) 0.0856(11) Uani d . 1 . . C
H17 0.5749 0.2188 -0.3107 0.103 Uiso calc R 1 . . H
C18 0.60151(14) 0.2537(5) -0.22952(11) 0.0682(8) Uani d . 1 . . C
H18 0.5626 0.1909 -0.2179 0.082 Uiso calc R 1 . . H
C16 0.66484(19) 0.3663(6) -0.30226(13) 0.0841(11) Uani d . 1 . . C
H16 0.6692 0.3804 -0.3396 0.101 Uiso calc R 1 . . H
N1 0.58142(10) 0.2756(3) -0.04149(8) 0.0464(5) Uani d . 1 . . N
N2 0.65255(11) 0.2785(4) -0.04284(9) 0.0527(6) Uani d . 1 . . N
N3 0.63899(12) 0.3115(4) -0.13526(8) 0.0552(7) Uani d . 1 . . N
O1 0.45075(11) 0.2448(4) -0.08171(7) 0.0691(6) Uani d . 1 . . O
S1 0.76909(3) 0.25906(17) -0.08846(3) 0.0886(4) Uani d . 1 . . S
H1A 0.4938(17) 0.258(5) -0.0812(12) 0.086(11) Uiso d . 1 . . H
H2A 0.6754(15) 0.274(4) -0.0133(12) 0.076(10) Uiso d . 1 . . H
H3A 0.5987(15) 0.312(4) -0.1284(11) 0.070(10) Uiso d . 1 . . H

loop_
_atom_site_aniso_label
_atom_site_aniso_U_11
_atom_site_aniso_U_22
_atom_site_aniso_U_33
_atom_site_aniso_U_12
_atom_site_aniso_U_13
_atom_site_aniso_U_23
C1 0.0436(12) 0.0411(15) 0.0411(12) 0.0035(12) 0.0044(9) 0.0003(13)
C2 0.0495(14) 0.0547(18) 0.0456(14) 0.0078(14) 0.0023(10) 0.0025(13)
C3 0.0443(14) 0.083(2) 0.0567(16) 0.0034(15) -0.0031(11) 0.0020(16)
C4 0.0394(14) 0.074(2) 0.075(2) 0.0029(14) 0.0103(13) 0.0048(16)
C5 0.0514(15) 0.0462(18) 0.0555(15) 0.0059(13) 0.0137(12) 0.0038(13)
C6 0.0633(17) 0.069(2) 0.0635(18) 0.0033(15) 0.0251(15) 0.0048(16)
C7 0.092(2) 0.086(3) 0.0515(17) 0.003(2) 0.0286(16) 0.0059(17)
C8 0.083(2) 0.104(3) 0.0410(15) 0.003(2) 0.0031(13) 0.0029(18)
C9 0.0594(15) 0.083(2) 0.0457(15) -0.0048(17) 0.0063(12) -0.0018(16)
C10 0.0506(14) 0.0452(16) 0.0455(13) 0.0043(14) 0.0083(10) 0.0024(13)
C11 0.0419(12) 0.0538(18) 0.0423(13) -0.0005(13) 0.0032(10) -0.0008(13)
C12 0.0480(14) 0.0597(19) 0.0439(13) -0.0078(13) 0.0101(11) -0.0062(13)
C13 0.0535(15) 0.0616(19) 0.0423(14) 0.0042(14) 0.0111(12) 0.0038(13)
C14 0.0711(19) 0.074(2) 0.0562(17) -0.0087(17) 0.0185(14) -0.0037(16)
C15 0.087(2) 0.078(2) 0.069(2) -0.0049(19) 0.0350(18) 0.0078(18)
C17 0.082(2) 0.127(3) 0.0457(17) -0.011(2) -0.0015(15) 0.0085(19)
C18 0.0577(16) 0.097(3) 0.0494(16) -0.0063(18) 0.0026(12) 0.0137(17)
C16 0.097(3) 0.109(3) 0.0485(18) 0.007(2) 0.0151(18) 0.0134(19)
N1 0.0420(10) 0.0555(15) 0.0421(11) -0.0001(11) 0.0069(8) -0.0009(10)
N2 0.0409(11) 0.0768(19) 0.0408(12) -0.0032(12) 0.0054(9) -0.0029(12)
N3 0.0434(13) 0.0801(19) 0.0429(13) -0.0006(12) 0.0082(10) 0.0040(11)
O1 0.0538(12) 0.1139(19) 0.0387(10) -0.0012(13) -0.0006(8) 0.0019(11)
S1 0.0412(4) 0.1749(11) 0.0501(4) -0.0072(5) 0.0062(3) -0.0090(5)

loop_
_atom_type_symbol
_atom_type_description
_atom_type_scat_dispersion_real
_atom_type_scat_dispersion_imag
_atom_type_scat_source
C C 0.0033 0.0016 'International Tables Vol C Tables 4.2.6.8 and 6.1.1.4'
H H 0 0 'International Tables Vol C Tables 4.2.6.8 and 6.1.1.4'
N N 0.0061 0.0033 'International Tables Vol C Tables 4.2.6.8 and 6.1.1.4'
O O 0.0106 0.006 'International Tables Vol C Tables 4.2.6.8 and 6.1.1.4'
S S 0.1246 0.1234 'International Tables Vol C Tables 4.2.6.8 and 6.1.1.4'

loop_
_geom_angle_atom_site_label_1
_geom_angle_atom_site_label_2
_geom_angle_atom_site_label_3
_geom_angle
_geom_angle_publ_flag
C2 C1 C10 118.6(2) ?
C2 C1 C11 121.3(2) ?
C10 C1 C11 120.1(2) ?
O1 C2 C1 122.3(2) ?
O1 C2 C3 115.8(2) ?
C1 C2 C3 121.9(2) ?
C4 C3 C2 119.7(2) ?
C4 C3 H3 120.1 ?
C2 C3 H3 120.1 ?
C3 C4 C5 121.6(2) ?
C3 C4 H4 119.2 ?
C5 C4 H4 119.2 ?
C4 C5 C6 121.1(2) ?
C4 C5 C10 119.4(2) ?
C6 C5 C10 119.5(2) ?
C7 C6 C5 121.0(3) ?
C7 C6 H6 119.5 ?
C5 C6 H6 119.5 ?
C6 C7 C8 119.9(3) ?
C6 C7 H7 120.1 ?
C8 C7 H7 120.1 ?
C9 C8 C7 121.1(3) ?
C9 C8 H8 119.4 ?
C7 C8 H8 119.4 ?
C8 C9 C10 121.3(3) ?
C8 C9 H9 119.4 ?
C10 C9 H9 119.4 ?
C9 C10 C5 117.2(2) ?
C9 C10 C1 124.1(2) ?
C5 C10 C1 118.7(2) ?
N1 C11 C1 122.9(2) yes
N1 C11 H11 118.6 ?
C1 C11 H11 118.6 ?
N3 C12 N2 115.2(2) yes
N3 C12 S1 125.88(19) ?
N2 C12 S1 118.89(19) ?
C18 C13 C14 120.1(2) ?
C18 C13 N3 116.9(2) ?
C14 C13 N3 122.8(2) ?
C13 C14 C15 118.7(3) ?
C13 C14 H14 120.6 ?
C15 C14 H14 120.6 ?
C16 C15 C14 121.1(3) ?
C16 C15 H15 119.5 ?
C14 C15 H15 119.5 ?
C16 C17 C18 120.0(3) ?
C16 C17 H17 120.0 ?
C18 C17 H17 120.0 ?
C13 C18 C17 120.2(3) ?
C13 C18 H18 119.9 ?
C17 C18 H18 119.9 ?
C15 C16 C17 119.8(3) ?
C15 C16 H16 120.1 ?
C17 C16 H16 120.1 ?
C11 N1 N2 116.0(2) yes
C12 N2 N1 122.3(2) yes
C12 N2 H2A 122(2) ?
N1 N2 H2A 116(2) ?
C12 N3 C13 131.1(2) yes
C12 N3 H3A 112(2) ?
C13 N3 H3A 117(2) ?
C2 O1 H1A 107(2) ?

loop_
_geom_bond_atom_site_label_1
_geom_bond_atom_site_label_2
_geom_bond_site_symmetry_2
_geom_bond_distance
_geom_bond_publ_flag
C1 C2 . 1.384(3) ?
C1 C10 . 1.441(3) ?
C1 C11 . 1.447(3) ?
C2 O1 . 1.351(3) yes
C2 C3 . 1.402(3) ?
C3 C4 . 1.357(3) ?
C3 H3 . 0.9300 ?
C4 C5 . 1.403(4) ?
C4 H4 . 0.9300 ?
C5 C6 . 1.419(3) ?
C5 C10 . 1.424(3) ?
C6 C7 . 1.350(4) ?
C6 H6 . 0.9300 ?
C7 C8 . 1.390(4) ?
C7 H7 . 0.9300 ?
C8 C9 . 1.366(3) ?
C8 H8 . 0.9300 ?
C9 C10 . 1.411(3) ?
C9 H9 . 0.9300 ?
C11 N1 . 1.288(3) ?
C11 H11 . 0.9300 ?
C12 N3 . 1.332(3) yes
C12 N2 . 1.348(3) yes
C12 S1 . 1.668(2) yes
C13 C18 . 1.365(4) ?
C13 C14 . 1.374(4) ?
C13 N3 . 1.430(3) yes
C14 C15 . 1.391(4) ?
C14 H14 . 0.9300 ?
C15 C16 . 1.358(4) ?
C15 H15 . 0.9300 ?
C17 C16 . 1.359(4) ?
C17 C18 . 1.386(4) ?
C17 H17 . 0.9300 ?
C18 H18 . 0.9300 ?
C16 H16 . 0.9300 ?
N1 N2 . 1.372(3) yes
N2 H2A . 0.81(3) ?
N3 H3A . 0.81(3) ?
O1 H1A . 0.83(3) ?

loop_
_geom_hbond_atom_site_label_D
_geom_hbond_atom_site_label_H
_geom_hbond_atom_site_label_A
_geom_hbond_site_symmetry_A
_geom_hbond_distance_DH
_geom_hbond_distance_HA
_geom_hbond_distance_DA
_geom_hbond_angle_DHA
O1 H1A N1 . 0.83(4) 1.86(4) 2.620(3) 150(3)
N3 H3A N1 . 0.81(3) 2.20(3) 2.653(3) 116(3)
N2 H2A S1 7_655 0.82(3) 2.62(3) 3.425(3) 171(3)

loop_
_geom_torsion_atom_site_label_1
_geom_torsion_atom_site_label_2
_geom_torsion_atom_site_label_3
_geom_torsion_atom_site_label_4
_geom_torsion
C10 C1 C2 O1 179.4(3)
C11 C1 C2 O1 -2.6(4)
C10 C1 C2 C3 -1.5(4)
C11 C1 C2 C3 176.5(3)
O1 C2 C3 C4 178.4(3)
C1 C2 C3 C4 -0.8(4)
C2 C3 C4 C5 2.1(5)
C3 C4 C5 C6 178.7(3)
C3 C4 C5 C10 -1.0(4)
C4 C5 C6 C7 -177.9(3)
C10 C5 C6 C7 1.8(4)
C5 C6 C7 C8 -0.7(5)
C6 C7 C8 C9 -0.4(5)
C7 C8 C9 C10 0.4(5)
C8 C9 C10 C5 0.7(4)
C8 C9 C10 C1 179.9(3)
C4 C5 C10 C9 177.9(3)
C6 C5 C10 C9 -1.8(4)
C4 C5 C10 C1 -1.3(4)
C6 C5 C10 C1 179.0(2)
C2 C1 C10 C9 -176.7(3)
C11 C1 C10 C9 5.3(4)
C2 C1 C10 C5 2.5(4)
C11 C1 C10 C5 -175.5(2)
C2 C1 C11 N1 3.5(4)
C10 C1 C11 N1 -178.5(2)
C18 C13 C14 C15 -0.6(5)
N3 C13 C14 C15 -176.9(3)
C13 C14 C15 C16 0.7(5)
C14 C13 C18 C17 0.8(5)
N3 C13 C18 C17 177.4(3)
C16 C17 C18 C13 -1.1(5)
C14 C15 C16 C17 -0.9(6)
C18 C17 C16 C15 1.1(6)
C1 C11 N1 N2 -176.8(2)
N3 C12 N2 N1 6.5(4)
S1 C12 N2 N1 -171.86(19)
C11 N1 N2 C12 178.5(3)
N2 C12 N3 C13 179.5(3)
S1 C12 N3 C13 -2.3(5)
C18 C13 N3 C12 147.0(3)
C14 C13 N3 C12 -36.5(5)

loop_
_cod_related_entry_id
_cod_related_entry_database
_cod_related_entry_code
1 ChemSpider 30652377
